data_2209558
loop_
_publ_author_name
'Liu, Guo-Hua'
'Xue, Yun-Ning'
'Yao, Mei'
'Yu, Han'
'Fang, Hai-Bin'

_publ_section_title
;
 5-<i>tert</i>-Butyl-1-[2-(2,4-dichlorophenoxy)propionyl]thiobiuret
;
_journal_coeditor_code IS2042
_journal_issue 7
_journal_name_full 'Acta Crystallographica Section E'
_journal_page_first o2848
_journal_page_last o2849
_journal_paper_doi 10.1107/S1600536806020861
_journal_volume 62
_journal_year 2006
_chemical_formula_iupac 'C15 H19 Cl2 N3 O3 S'
_chemical_formula_moiety 'C15 H19 Cl2 N3 O3 S'
_chemical_formula_sum 'C15 H19 Cl2 N3 O3 S'
_chemical_formula_weight 392.29
_chemical_name_systematic
;
N'-(tert-Butylaminocarbonyl)-N-[2-(2,4-dichlorophenoxy)propionyl]thiourea
;
_space_group_IT_number 2
_symmetry_cell_setting triclinic
_symmetry_space_group_name_Hall '-P 1'
_symmetry_space_group_name_H-M 'P -1'
_atom_sites_solution_hydrogens geom
_atom_sites_solution_primary direct
_atom_sites_solution_secondary difmap
_audit_creation_method SHELXL-97
_cell_angle_alpha 67.849(4)
_cell_angle_beta 76.511(4)
_cell_angle_gamma 81.571(5)
_cell_formula_units_Z 2
_cell_length_a 8.024(3)
_cell_length_b 10.361(3)
_cell_length_c 12.729(4)
_cell_measurement_reflns_used 844
_cell_measurement_temperature 298(2)
_cell_measurement_theta_max 26.150
_cell_measurement_theta_min 2.856
_cell_volume 951.1(5)
_computing_cell_refinement 'SAINT (Bruker, 1998)'
_computing_data_collection 'SMART (Bruker, 1998)'
_computing_data_reduction SAINT
_computing_molecular_graphics 'SHELXTL (Bruker, 1998)'
_computing_publication_material SHELXTL
_computing_structure_refinement 'SHELXL97 (Sheldrick, 1997)'
_computing_structure_solution 'SHELXS97 (Sheldrick, 1997)'
_diffrn_ambient_temperature 298(2)
_diffrn_measured_fraction_theta_full 0.986
_diffrn_measured_fraction_theta_max 0.986
_diffrn_measurement_device_type 'Bruker SMART CCD area-detector'
_diffrn_measurement_method '\f and \w'
_diffrn_radiation_monochromator graphite
_diffrn_radiation_source 'fine-focus sealed tube'
_diffrn_radiation_type MoK\a
_diffrn_radiation_wavelength 0.71073
_diffrn_reflns_av_R_equivalents 0.0412
_diffrn_reflns_av_sigmaI/netI 0.0432
_diffrn_reflns_limit_h_max 9
_diffrn_reflns_limit_h_min -9
_diffrn_reflns_limit_k_max 11
_diffrn_reflns_limit_k_min -12
_diffrn_reflns_limit_l_max 15
_diffrn_reflns_limit_l_min -14
_diffrn_reflns_number 3974
_diffrn_reflns_theta_full 25.01
_diffrn_reflns_theta_max 25.01
_diffrn_reflns_theta_min 1.76
_diffrn_standards_decay_% 0
_diffrn_standards_interval_count 0
_diffrn_standards_interval_time 0
_diffrn_standards_number 0
_exptl_absorpt_coefficient_mu 0.469
_exptl_absorpt_correction_T_max 0.9544
_exptl_absorpt_correction_T_min 0.9450
_exptl_absorpt_correction_type multi-scan
_exptl_absorpt_process_details '(SADABS; Bruker, 1998)'
_exptl_crystal_colour yellow
_exptl_crystal_density_diffrn 1.370
_exptl_crystal_density_method 'not measured'
_exptl_crystal_description block
_exptl_crystal_F_000 408
_exptl_crystal_size_max 0.15
_exptl_crystal_size_mid 0.10
_exptl_crystal_size_min 0.10
_refine_diff_density_max 0.658
_refine_diff_density_min -0.493
_refine_ls_extinction_coef 0.0090(10)
_refine_ls_extinction_method SHELXL97
_refine_ls_goodness_of_fit_ref 1.063
_refine_ls_hydrogen_treatment constr
_refine_ls_matrix_type full
_refine_ls_number_parameters 217
_refine_ls_number_reflns 3279
_refine_ls_number_restraints 0
_refine_ls_restrained_S_all 1.063
_refine_ls_R_factor_all 0.1027
_refine_ls_R_factor_gt 0.0802
_refine_ls_shift/su_max 0.000
_refine_ls_shift/su_mean 0.000
_refine_ls_structure_factor_coef Fsqd
_refine_ls_weighting_details 'calc w=1/[\s^2^(Fo^2^)+(0.1522P)^2^+0.3929P] where P=(Fo^2^+2Fc^2^)/3'
_refine_ls_weighting_scheme calc
_refine_ls_wR_factor_gt 0.2321
_refine_ls_wR_factor_ref 0.2475
_reflns_number_gt 2217
_reflns_number_total 3279
_reflns_threshold_expression I>2\s(I)
_cod_data_source_file is2042.cif
_cod_data_source_block II
_cod_original_cell_volume 951.1(6)
_cod_database_code 2209558
_cod_database_fobs_code 2209558

loop_
_symmetry_equiv_pos_as_xyz
'x, y, z'
'-x, -y, -z'

loop_
_atom_site_type_symbol
_atom_site_label
_atom_site_fract_x
_atom_site_fract_y
_atom_site_fract_z
_atom_site_U_iso_or_equiv
_atom_site_adp_type
_atom_site_calc_flag
_atom_site_refinement_flags
_atom_site_occupancy
Cl Cl1 0.7232(2) -0.0136(2) 1.20368(13) 0.1302(9) Uani d . 1
Cl Cl2 0.45797(17) 0.34475(15) 0.84028(12) 0.0836(5) Uani d . 1
N N1 0.1983(5) 0.3995(4) 0.2877(4) 0.0707(11) Uani d . 1
H H1A 0.1880 0.4487 0.3305 0.085 Uiso calc R 1
N N2 0.4050(5) 0.2610(4) 0.3939(3) 0.0662(10) Uani d . 1
H H2A 0.4840 0.1949 0.3956 0.079 Uiso calc R 1
N N3 0.5134(5) 0.2568(4) 0.5478(3) 0.0590(9) Uani d . 1
H H3A 0.5052 0.2897 0.6017 0.071 Uiso calc R 1
O O1 0.6734(4) 0.1876(3) 0.7141(3) 0.0701(9) Uani d . 1
O O2 0.6691(5) 0.0935(4) 0.4774(3) 0.0837(11) Uani d . 1
O O3 0.3395(6) 0.2089(4) 0.2540(3) 0.0953(13) Uani d . 1
S S1 0.26545(17) 0.44819(13) 0.49643(12) 0.0727(5) Uani d . 1
C C1 0.6010(6) 0.1574(6) 1.0146(4) 0.0775(15) Uani d . 1
H H1B 0.5358 0.2043 1.0615 0.093 Uiso calc R 1
C C2 0.7084(7) 0.0422(7) 1.0580(5) 0.0826(17) Uani d . 1
C C3 0.8025(7) -0.0279(6) 0.9908(5) 0.0814(16) Uani d . 1
H H3B 0.8723 -0.1064 1.0229 0.098 Uiso calc R 1
C C4 0.7956(6) 0.0163(5) 0.8750(5) 0.0716(13) Uani d . 1
H H4A 0.8616 -0.0315 0.8291 0.086 Uiso calc R 1
C C5 0.6894(6) 0.1325(5) 0.8274(4) 0.0621(12) Uani d . 1
C C6 0.5933(5) 0.2006(5) 0.8996(4) 0.0646(12) Uani d . 1
C C7 0.7486(6) 0.1146(5) 0.6381(4) 0.0652(12) Uani d . 1
H H7A 0.7467 0.0140 0.6818 0.078 Uiso calc R 1
C C8 0.9331(7) 0.1509(6) 0.5826(5) 0.0872(16) Uani d . 1
H H8A 1.0002 0.1250 0.6416 0.131 Uiso calc R 1
H H8B 0.9361 0.2495 0.5400 0.131 Uiso calc R 1
H H8C 0.9795 0.1011 0.5310 0.131 Uiso calc R 1
C C9 0.6402(6) 0.1527(4) 0.5474(4) 0.0623(11) Uani d . 1
C C10 0.3966(5) 0.3173(4) 0.4757(4) 0.0540(10) Uani d . 1
C C11 0.3095(7) 0.2896(5) 0.3069(4) 0.0684(12) Uani d . 1
C C12 0.0914(7) 0.4449(5) 0.2000(5) 0.0735(13) Uani d . 1
C C13 -0.0501(10) 0.3438(8) 0.2357(7) 0.127(3) Uani d . 1
H H13A 0.0008 0.2535 0.2372 0.191 Uiso calc R 1
H H13B -0.1254 0.3779 0.1811 0.191 Uiso calc R 1
H H13C -0.1143 0.3367 0.3112 0.191 Uiso calc R 1
C C14 0.2014(9) 0.4616(7) 0.0814(5) 0.1002(19) Uani d . 1
H H14A 0.2559 0.3727 0.0815 0.150 Uiso calc R 1
H H14B 0.2876 0.5260 0.0636 0.150 Uiso calc R 1
H H14C 0.1303 0.4968 0.0242 0.150 Uiso calc R 1
C C15 0.0077(8) 0.5882(6) 0.1973(6) 0.0940(18) Uani d . 1
H H15A 0.0951 0.6532 0.1734 0.141 Uiso calc R 1
H H15B -0.0553 0.5812 0.2731 0.141 Uiso calc R 1
H H15C -0.0691 0.6203 0.1437 0.141 Uiso calc R 1

loop_
_atom_site_aniso_label
_atom_site_aniso_U_11
_atom_site_aniso_U_22
_atom_site_aniso_U_33
_atom_site_aniso_U_12
_atom_site_aniso_U_13
_atom_site_aniso_U_23
Cl1 0.0913(11) 0.200(2) 0.0600(9) -0.0225(12) -0.0303(8) 0.0121(10)
Cl2 0.0724(8) 0.0927(10) 0.0814(9) 0.0173(7) -0.0265(7) -0.0277(7)
N1 0.076(3) 0.065(2) 0.076(3) -0.001(2) -0.034(2) -0.021(2)
N2 0.082(3) 0.052(2) 0.075(2) 0.0122(18) -0.035(2) -0.0286(19)
N3 0.068(2) 0.0496(19) 0.064(2) 0.0032(16) -0.0273(18) -0.0197(17)
O1 0.083(2) 0.0611(18) 0.072(2) 0.0157(15) -0.0398(18) -0.0222(16)
O2 0.098(3) 0.075(2) 0.090(2) 0.0227(19) -0.037(2) -0.043(2)
O3 0.150(4) 0.067(2) 0.088(3) 0.012(2) -0.063(3) -0.033(2)
S1 0.0749(8) 0.0713(8) 0.0832(9) 0.0162(6) -0.0341(7) -0.0368(7)
C1 0.055(3) 0.110(4) 0.057(3) -0.017(3) -0.014(2) -0.011(3)
C2 0.056(3) 0.115(4) 0.057(3) -0.032(3) -0.020(2) 0.006(3)
C3 0.063(3) 0.083(3) 0.077(4) -0.012(3) -0.034(3) 0.010(3)
C4 0.064(3) 0.066(3) 0.079(3) -0.004(2) -0.032(3) -0.009(2)
C5 0.055(2) 0.060(3) 0.068(3) -0.008(2) -0.030(2) -0.007(2)
C6 0.047(2) 0.074(3) 0.065(3) -0.008(2) -0.021(2) -0.008(2)
C7 0.073(3) 0.049(2) 0.073(3) 0.002(2) -0.025(2) -0.017(2)
C8 0.070(3) 0.096(4) 0.095(4) 0.003(3) -0.024(3) -0.032(3)
C9 0.065(3) 0.046(2) 0.074(3) 0.002(2) -0.018(2) -0.019(2)
C10 0.060(2) 0.047(2) 0.056(2) -0.0078(18) -0.018(2) -0.0137(19)
C11 0.090(3) 0.055(3) 0.068(3) -0.007(2) -0.031(3) -0.020(2)
C12 0.073(3) 0.075(3) 0.068(3) -0.011(2) -0.031(3) -0.008(2)
C13 0.138(6) 0.126(5) 0.114(5) -0.057(5) -0.069(5) 0.007(4)
C14 0.102(4) 0.118(5) 0.068(3) 0.016(4) -0.031(3) -0.019(3)
C15 0.079(4) 0.104(4) 0.093(4) 0.013(3) -0.035(3) -0.025(3)

loop_
_atom_type_symbol
_atom_type_description
_atom_type_scat_dispersion_real
_atom_type_scat_dispersion_imag
_atom_type_scat_source
C C 0.0033 0.0016 'International Tables Vol C Tables 4.2.6.8 and 6.1.1.4'
H H 0.0000 0.0000 'International Tables Vol C Tables 4.2.6.8 and 6.1.1.4'
N N 0.0061 0.0033 'International Tables Vol C Tables 4.2.6.8 and 6.1.1.4'
Cl Cl 0.1484 0.1585 'International Tables Vol C Tables 4.2.6.8 and 6.1.1.4'
O O 0.0106 0.0060 'International Tables Vol C Tables 4.2.6.8 and 6.1.1.4'
S S 0.1246 0.1234 'International Tables Vol C Tables 4.2.6.8 and 6.1.1.4'

loop_
_geom_angle_atom_site_label_1
_geom_angle_atom_site_label_2
_geom_angle_atom_site_label_3
_geom_angle
_geom_angle_publ_flag
C11 N1 C12 125.7(5) yes
C11 N1 H1A 117.1 ?
C12 N1 H1A 117.1 ?
C10 N2 C11 132.6(4) yes
C10 N2 H2A 113.7 ?
C11 N2 H2A 113.7 ?
C9 N3 C10 130.4(4) yes
C9 N3 H3A 114.8 ?
C10 N3 H3A 114.8 ?
C5 O1 C7 120.3(4) yes
C6 C1 C2 117.7(6) ?
C6 C1 H1B 121.1 ?
C2 C1 H1B 121.1 ?
C3 C2 C1 121.7(5) ?
C3 C2 Cl1 119.6(5) ?
C1 C2 Cl1 118.7(5) ?
C2 C3 C4 120.5(5) ?
C2 C3 H3B 119.7 ?
C4 C3 H3B 119.7 ?
C3 C4 C5 119.7(5) ?
C3 C4 H4A 120.1 ?
C5 C4 H4A 120.1 ?
O1 C5 C4 125.3(5) ?
O1 C5 C6 116.7(4) ?
C4 C5 C6 118.0(4) ?
C1 C6 C5 122.4(5) ?
C1 C6 Cl2 119.7(4) ?
C5 C6 Cl2 117.9(4) ?
O1 C7 C9 107.5(4) yes
O1 C7 C8 111.5(4) ?
C9 C7 C8 110.8(4) ?
O1 C7 H7A 109.0 ?
C9 C7 H7A 109.0 ?
C8 C7 H7A 109.0 ?
C7 C8 H8A 109.5 ?
C7 C8 H8B 109.5 ?
H8A C8 H8B 109.5 ?
C7 C8 H8C 109.5 ?
H8A C8 H8C 109.5 ?
H8B C8 H8C 109.5 ?
O2 C9 N3 123.5(4) ?
O2 C9 C7 120.2(4) ?
N3 C9 C7 116.2(4) yes
N2 C10 N3 114.7(4) yes
N2 C10 S1 127.4(3) ?
N3 C10 S1 118.0(3) ?
O3 C11 N1 125.4(5) ?
O3 C11 N2 115.8(4) ?
N1 C11 N2 118.8(5) yes
N1 C12 C14 110.5(4) ?
N1 C12 C15 106.4(4) ?
C14 C12 C15 108.2(5) ?
N1 C12 C13 109.7(4) ?
C14 C12 C13 113.2(6) ?
C15 C12 C13 108.6(5) ?
C12 C13 H13A 109.5 ?
C12 C13 H13B 109.5 ?
H13A C13 H13B 109.5 ?
C12 C13 H13C 109.5 ?
H13A C13 H13C 109.5 ?
H13B C13 H13C 109.5 ?
C12 C14 H14A 109.5 ?
C12 C14 H14B 109.5 ?
H14A C14 H14B 109.5 ?
C12 C14 H14C 109.5 ?
H14A C14 H14C 109.5 ?
H14B C14 H14C 109.5 ?
C12 C15 H15A 109.5 ?
C12 C15 H15B 109.5 ?
H15A C15 H15B 109.5 ?
C12 C15 H15C 109.5 ?
H15A C15 H15C 109.5 ?
H15B C15 H15C 109.5 ?

loop_
_geom_bond_atom_site_label_1
_geom_bond_atom_site_label_2
_geom_bond_distance
_geom_bond_publ_flag
Cl1 C2 1.750(6) yes
Cl2 C6 1.743(5) yes
N1 C11 1.322(6) ?
N1 C12 1.461(7) yes
N1 H1A 0.8600 ?
N2 C10 1.358(5) ?
N2 C11 1.408(6) yes
N2 H2A 0.8600 ?
N3 C9 1.371(6) yes
N3 C10 1.382(5) ?
N3 H3A 0.8600 ?
O1 C5 1.366(6) y
O1 C7 1.421(6) y
O2 C9 1.224(6) yes
O3 C11 1.225(7) yes
S1 C10 1.655(5) yes
C1 C6 1.373(7) ?
C1 C2 1.377(8) ?
C1 H1B 0.9300 ?
C2 C3 1.355(9) ?
C3 C4 1.381(8) ?
C3 H3B 0.9300 ?
C4 C5 1.390(6) ?
C4 H4A 0.9300 ?
C5 C6 1.392(7) ?
C7 C9 1.506(7) ?
C7 C8 1.518(7) ?
C7 H7A 0.9800 ?
C8 H8A 0.9600 ?
C8 H8B 0.9600 ?
C8 H8C 0.9600 ?
C12 C14 1.521(8) ?
C12 C15 1.529(8) ?
C12 C13 1.530(8) ?
C13 H13A 0.9600 ?
C13 H13B 0.9600 ?
C13 H13C 0.9600 ?
C14 H14A 0.9600 ?
C14 H14B 0.9600 ?
C14 H14C 0.9600 ?
C15 H15A 0.9600 ?
C15 H15B 0.9600 ?
C15 H15C 0.9600 ?

loop_
_geom_hbond_atom_site_label_D
_geom_hbond_atom_site_label_H
_geom_hbond_atom_site_label_A
_geom_hbond_distance_DH
_geom_hbond_distance_HA
_geom_hbond_distance_DA
_geom_hbond_angle_DHA
N1 H1A S1 0.86 2.33 3.060(5) 142
N2 H2A O2 0.86 1.96 2.686(6) 142
N3 H3A O1 0.86 2.08 2.549(5) 114
